data_4310876
loop_
_publ_author_name
'J. N. Behera'
'K. V. Gopalkrishnan'
'C. N. R. Rao'

_publ_section_title
;
 Synthesis, Structure, and Magnetic Properties of Amine-Templated
 Open-Framework Nickel(II) Sulfates
;
_journal_name_full 'Inorganic Chemistry'
_journal_page_first 2636
_journal_page_last 2642
_journal_paper_doi 10.1021/ic035488u
_journal_volume 43
_journal_year 2004
_chemical_compound_source NiO+H2SO4+DABCO+EG+H2O+HF
_chemical_formula_sum 'C6 H18 F2 N2 Ni3 O14 S3'
_chemical_formula_weight 652.49
_chemical_name_common 'Layered NiSo4 with DABCO'
_chemical_name_systematic
; 
 ? 
;
_space_group_IT_number 57
_symmetry_cell_setting orthorhombic
_symmetry_space_group_name_Hall '-P 2c 2b'
_symmetry_space_group_name_H-M 'P b c m'
_atom_sites_solution_hydrogens geom
_atom_sites_solution_primary direct
_atom_sites_solution_secondary difmap
_audit_creation_method SHELXL
_cell_angle_alpha 90.00
_cell_angle_beta 90.00
_cell_angle_gamma 90.00
_cell_formula_units_Z 8
_cell_length_a 7.4812(4)
_cell_length_b 9.8688(5)
_cell_length_c 24.1052(12)
_cell_measurement_temperature 293(2)
_cell_measurement_theta_max 23.29
_cell_measurement_theta_min 1.69
_cell_volume 1779.70(16)
_computing_cell_refinement SAINT(Siemens,1996)
_computing_data_collection SMART(Siemens,1996)
_computing_data_reduction SAINT
_computing_molecular_graphics 'SHELXTL v5.0'
_computing_publication_material 'SHELXTL v5.0'
_computing_structure_refinement 'SHELXL-93 (Sheldrick, 1993)'
_computing_structure_solution 'SHELXS-86 (Sheldrick, 1990)'
_diffrn_ambient_temperature 293(2)
_diffrn_measurement_device 'Siemens CCD-diffractometer'
_diffrn_measurement_method \W
_diffrn_radiation_monochromator graphite
_diffrn_radiation_source 'fine-focus sealed tube'
_diffrn_radiation_type MoK\a
_diffrn_radiation_wavelength 0.71073
_diffrn_reflns_av_R_equivalents 0.0773
_diffrn_reflns_av_sigmaI/netI 0.0575
_diffrn_reflns_limit_h_max 8
_diffrn_reflns_limit_h_min -7
_diffrn_reflns_limit_k_max 10
_diffrn_reflns_limit_k_min -10
_diffrn_reflns_limit_l_max 24
_diffrn_reflns_limit_l_min -26
_diffrn_reflns_number 6830
_diffrn_reflns_theta_max 23.29
_diffrn_reflns_theta_min 1.69
_exptl_absorpt_coefficient_mu 3.592
_exptl_absorpt_correction_T_max 1.000000
_exptl_absorpt_correction_T_min 0.666862
_exptl_absorpt_correction_type SADABS
_exptl_crystal_colour green
_exptl_crystal_density_diffrn 2.435
_exptl_crystal_description needle
_exptl_crystal_F_000 1320
_exptl_crystal_size_max 0.21
_exptl_crystal_size_mid 0.15
_exptl_crystal_size_min 0.12
_refine_diff_density_max 0.779
_refine_diff_density_min -0.757
_refine_diff_density_rms 0.155
_refine_ls_extinction_coef 0.0011(3)
_refine_ls_extinction_expression Fc^*^=kFc[1+0.001xFc^2^\l^3^/sin(2\q)]^-1/4^
_refine_ls_extinction_method SHELXL
_refine_ls_goodness_of_fit_all 1.083
_refine_ls_goodness_of_fit_obs 1.149
_refine_ls_hydrogen_treatment mixed
_refine_ls_matrix_type full
_refine_ls_number_parameters 154
_refine_ls_number_reflns 1316
_refine_ls_number_restraints 0
_refine_ls_restrained_S_all 1.083
_refine_ls_restrained_S_obs 1.149
_refine_ls_R_factor_all 0.0729
_refine_ls_R_factor_obs 0.0449
_refine_ls_shift/esd_max 0.001
_refine_ls_shift/esd_mean 0.000
_refine_ls_structure_factor_coef Fsqd
_refine_ls_weighting_details 'w=1/[\s^2^(Fo^2^)+(0.0565P)^2^+2.0499P] where P=(Fo^2^+2Fc^2^)/3'
_refine_ls_weighting_scheme calc
_refine_ls_wR_factor_all 0.1144
_refine_ls_wR_factor_obs 0.1001
_reflns_number_observed 942
_reflns_number_total 1316
_reflns_observed_criterion >2sigma(I)
_cod_data_source_file ic035488usi20040131_085404_2.cif
_cod_data_source_block I_DABCO
_cod_depositor_comments
;
The following automatic conversions were performed:
'_symmetry_cell_setting' value 'Orthorhombic' changed to 'orthorhombic'
according to '/home/saulius/struct/CIF-dictionaries/cif_core.dic'
dictionary named 'cif_core.dic' version 2.4.1 from 2010-06-29.

Automatic conversion script
Id: cif_fix_enum 1527 2010-12-29 10:47:43Z saulius 

The following automatic conversions were performed:

'_refine_ls_weighting_scheme' value 'calc
w=1/[\s^2^(Fo^2^)+(0.0565P)^2^+2.0499P] where P=(Fo^2^+2Fc^2^)/3' was
changed to 'calc'. New tag '_refine_ls_weighting_details' was
created. The value of the new tag was set to
'w=1/[\s^2^(Fo^2^)+(0.0565P)^2^+2.0499P] where P=(Fo^2^+2Fc^2^)/3'.

Automatic conversion script
Id: cif_fix_values 3143 2015-03-26 13:38:13Z robertas 
;
_cod_original_cell_volume 1779.7(2)
_cod_database_code 4310876

loop_
_symmetry_equiv_pos_as_xyz
'x, y, z'
'-x, -y, z+1/2'
'-x, y+1/2, -z+1/2'
'x, -y+1/2, -z'
'-x, -y, -z'
'x, y, -z-1/2'
'x, -y-1/2, z-1/2'
'-x, y-1/2, z'

loop_
_atom_site_aniso_label
_atom_site_aniso_U_11
_atom_site_aniso_U_22
_atom_site_aniso_U_33
_atom_site_aniso_U_23
_atom_site_aniso_U_13
_atom_site_aniso_U_12
Ni1 0.0198(7) 0.0173(8) 0.0255(8) 0.000 0.000 0.0000(6)
Ni2 0.0251(6) 0.0195(6) 0.0218(6) 0.0016(4) 0.0024(4) 0.0033(5)
S1 0.0273(11) 0.0184(11) 0.0198(10) -0.0004(8) -0.0024(8) 0.0005(9)
S2 0.0208(14) 0.0173(15) 0.0220(15) 0.000 0.000 -0.0014(12)
F1 0.031(3) 0.024(3) 0.021(3) 0.000 0.000 -0.002(3)
O1 0.021(3) 0.037(3) 0.028(3) -0.004(2) 0.002(2) 0.000(3)
O2 0.021(4) 0.018(4) 0.039(5) 0.000 0.000 0.003(3)
F2 0.031(3) 0.026(3) 0.037(4) 0.000 0.000 0.003(3)
O3 0.022(4) 0.017(4) 0.033(4) 0.000 0.000 0.005(3)
O4 0.046(4) 0.027(3) 0.026(3) 0.007(3) 0.002(2) 0.018(3)
O5 0.049(4) 0.030(3) 0.019(3) 0.002(2) -0.001(2) 0.014(3)
O6 0.028(3) 0.029(3) 0.021(3) -0.005(2) 0.008(2) -0.004(2)
O7 0.034(4) 0.032(5) 0.047(4) -0.001(4) 0.000(3) -0.006(3)
O8 0.033(3) 0.029(3) 0.026(3) -0.007(2) -0.010(2) 0.006(2)
N1 0.038(4) 0.051(5) 0.084(6) -0.039(5) -0.018(4) 0.015(4)
C1 0.033(5) 0.038(5) 0.036(5) -0.001(4) -0.002(4) -0.001(4)
C2 0.082(9) 0.099(10) 0.154(14) -0.098(10) -0.082(9) 0.060(8)
C3 0.139(12) 0.108(10) 0.194(17) -0.123(11) -0.139(12) 0.088(9)

loop_
_atom_site_label
_atom_site_type_symbol
_atom_site_fract_x
_atom_site_fract_y
_atom_site_fract_z
_atom_site_U_iso_or_equiv
_atom_site_thermal_displace_type
_atom_site_occupancy
_atom_site_calc_flag
_atom_site_refinement_flags
_atom_site_disorder_group
Ni1 Ni 0.2060(2) 0.10395(13) 0.7500 0.0209(4) Uani 1 d S .
Ni2 Ni 0.53091(12) -0.11661(9) 0.68647(4) 0.0222(3) Uani 1 d . .
S1 S 0.3105(2) 0.1170(2) 0.62218(7) 0.0218(5) Uani 1 d . .
S2 S 0.1798(3) -0.2111(2) 0.7500 0.0200(6) Uani 1 d S .
F1 F 0.3457(7) 0.2804(5) 0.7500 0.0256(14) Uani 1 d S .
O1 O 0.1774(6) 0.1113(5) 0.6660(2) 0.0288(13) Uani 1 d . .
O2 O 0.0795(9) -0.0827(6) 0.7500 0.026(2) Uani 1 d S .
F2 F 0.4549(8) 0.0103(6) 0.7500 0.0313(15) Uani 1 d S .
O3 O -0.0559(9) 0.1739(7) 0.7500 0.024(2) Uani 1 d S .
O4 O 0.4291(7) -0.0023(5) 0.6237(2) 0.0328(14) Uani 1 d . .
O5 O 0.5828(7) -0.2588(5) 0.6267(2) 0.0328(14) Uani 1 d . .
O6 O 0.2928(6) -0.2205(5) 0.6998(2) 0.0260(12) Uani 1 d . .
O7 O 0.7713(9) -0.0192(8) 0.6721(3) 0.038(2) Uani 1 d . .
O8 O 0.2226(6) 0.1160(5) 0.5675(2) 0.0295(13) Uani 1 d . .
N1 N 0.2508(10) -0.1364(8) 0.5222(4) 0.058(2) Uani 1 d . .
H1 H 0.2512(10) -0.0528(8) 0.5382(4) 0.069 Uiso 1 calc R .
C1 C 0.4354(10) -0.1762(7) 0.5096(3) 0.036(2) Uani 1 d . .
H2 H 0.5095(10) -0.1663(7) 0.5424(3) 0.043 Uiso 1 calc R .
H3 H 0.4835(10) -0.1185(7) 0.4806(3) 0.043 Uiso 1 calc R .
C2 C 0.1711(15) -0.2659(12) 0.4390(6) 0.112(6) Uani 1 d . .
H4 H 0.0548(15) -0.2980(12) 0.4270(6) 0.134 Uiso 1 calc R .
H5 H 0.2467(15) -0.2564(12) 0.4065(6) 0.134 Uiso 1 calc R .
C3 C 0.1517(18) -0.1295(12) 0.4679(7) 0.147(8) Uani 1 d . .
H6 H 0.2011(18) -0.0582(12) 0.4449(7) 0.176 Uiso 1 calc R .
H7 H 0.0265(18) -0.1099(12) 0.4745(7) 0.176 Uiso 1 calc R .
H8 H 0.8532(106) -0.0610(86) 0.6865(33) 0.030(28) Uiso 1 d . .
H9 H 0.7762(97) 0.0572(86) 0.6790(31) 0.020(26) Uiso 1 d . .

loop_
_atom_type_symbol
_atom_type_description
_atom_type_scat_dispersion_real
_atom_type_scat_dispersion_imag
_atom_type_scat_source
C C 0.0033 0.0016 'International Tables Vol C Tables 4.2.6.8 and 6.1.1.4'
H H 0.0000 0.0000 'International Tables Vol C Tables 4.2.6.8 and 6.1.1.4'
N N 0.0061 0.0033 'International Tables Vol C Tables 4.2.6.8 and 6.1.1.4'
O O 0.0106 0.0060 'International Tables Vol C Tables 4.2.6.8 and 6.1.1.4'
F F 0.0171 0.0103 'International Tables Vol C Tables 4.2.6.8 and 6.1.1.4'
S S 0.1246 0.1234 'International Tables Vol C Tables 4.2.6.8 and 6.1.1.4'
Ni Ni 0.3393 1.1124 'International Tables Vol C Tables 4.2.6.8 and 6.1.1.4'

loop_
_geom_angle_atom_site_label_1
_geom_angle_atom_site_label_2
_geom_angle_atom_site_label_3
_geom_angle
_geom_angle_site_symmetry_1
_geom_angle_site_symmetry_3
_geom_angle_publ_flag
F1 Ni1 O1 91.36(14) . 6_557 ?
F1 Ni1 O1 91.36(14) . . ?
O1 Ni1 O1 167.2(3) 6_557 . ?
F1 Ni1 O2 176.2(2) . . ?
O1 Ni1 O2 89.05(14) 6_557 . ?
O1 Ni1 O2 89.05(14) . . ?
F1 Ni1 O3 101.6(2) . . ?
O1 Ni1 O3 83.62(13) 6_557 . ?
O1 Ni1 O3 83.62(13) . . ?
O2 Ni1 O3 82.2(3) . . ?
F1 Ni1 F2 85.4(2) . . ?
O1 Ni1 F2 96.32(14) 6_557 . ?
O1 Ni1 F2 96.32(14) . . ?
O2 Ni1 F2 90.8(2) . . ?
O3 Ni1 F2 173.0(3) . . ?
O4 Ni2 O5 85.9(2) . . ?
O4 Ni2 F1 174.5(2) . 3_646 ?
O5 Ni2 F1 95.7(2) . 3_646 ?
O4 Ni2 F2 96.5(2) . . ?
O5 Ni2 F2 173.0(2) . . ?
F1 Ni2 F2 82.6(2) 3_646 . ?
O4 Ni2 O7 86.8(3) . . ?
O5 Ni2 O7 92.1(2) . . ?
F1 Ni2 O7 87.9(3) 3_646 . ?
F2 Ni2 O7 94.7(3) . . ?
O4 Ni2 O6 93.9(2) . . ?
O5 Ni2 O6 86.2(2) . . ?
F1 Ni2 O6 91.5(2) 3_646 . ?
F2 Ni2 O6 87.0(2) . . ?
O7 Ni2 O6 178.1(3) . . ?
O1 S1 O5 110.6(3) . 8_665 ?
O1 S1 O8 110.1(3) . . ?
O5 S1 O8 108.4(3) 8_665 . ?
O1 S1 O4 111.3(3) . . ?
O5 S1 O4 109.7(3) 8_665 . ?
O8 S1 O4 106.6(3) . . ?
O3 S2 O2 110.1(4) 3_546 . ?
O3 S2 O6 108.3(3) 3_546 6_557 ?
O2 S2 O6 110.2(3) . 6_557 ?
O3 S2 O6 108.2(3) 3_546 . ?
O2 S2 O6 110.2(3) . . ?
O6 S2 O6 109.8(4) 6_557 . ?
Ni1 F1 Ni2 130.89(12) . 3_656 ?
Ni1 F1 Ni2 130.89(12) . 8_665 ?
Ni2 F1 Ni2 96.3(2) 3_656 8_665 ?
S1 O1 Ni1 130.6(3) . . ?
S2 O2 Ni1 122.2(4) . . ?
Ni2 F2 Ni2 96.1(2) 6_557 . ?
Ni2 F2 Ni1 121.2(2) 6_557 . ?
Ni2 F2 Ni1 121.2(2) . . ?
S2 O3 Ni1 148.6(4) 3_556 . ?
S1 O4 Ni2 133.3(3) . . ?
S1 O5 Ni2 136.8(3) 8_655 . ?
S2 O6 Ni2 125.8(3) . . ?
Ni2 O7 H8 110.3(58) . . ?
Ni2 O7 H9 117.3(57) . . ?
H8 O7 H9 111.5(83) . . ?
C1 N1 C2 109.8(8) . 4_546 ?
C1 N1 C3 107.1(9) . . ?
C2 N1 C3 112.5(10) 4_546 . ?
C1 N1 H1 109.1(4) . . ?
C2 N1 H1 109.1(5) 4_546 . ?
C3 N1 H1 109.1(5) . . ?
N1 C1 C1 108.5(4) . 4_546 ?
N1 C1 H2 110.0(4) . . ?
C1 C1 H2 110.0(5) 4_546 . ?
N1 C1 H3 110.0(5) . . ?
C1 C1 H3 110.0(6) 4_546 . ?
H2 C1 H3 108.4 . . ?
N1 C2 C3 109.1(10) 4_546 . ?
N1 C2 H4 109.9(6) 4_546 . ?
C3 C2 H4 109.9(7) . . ?
N1 C2 H5 109.9(6) 4_546 . ?
C3 C2 H5 109.9(10) . . ?
H4 C2 H5 108.3 . . ?
N1 C3 C2 108.1(9) . . ?
N1 C3 H6 110.1(8) . . ?
C2 C3 H6 110.1(10) . . ?
N1 C3 H7 110.1(7) . . ?
C2 C3 H7 110.1(7) . . ?
H6 C3 H7 108.4 . . ?

loop_
_geom_bond_atom_site_label_1
_geom_bond_atom_site_label_2
_geom_bond_distance
_geom_bond_site_symmetry_2
_geom_bond_publ_flag
Ni1 F1 2.031(6) . ?
Ni1 O1 2.038(5) 6_557 ?
Ni1 O1 2.038(5) . ?
Ni1 O2 2.071(7) . ?
Ni1 O3 2.078(7) . ?
Ni1 F2 2.079(6) . ?
Ni2 O4 2.035(5) . ?
Ni2 O5 2.048(5) . ?
Ni2 F1 2.057(4) 3_646 ?
Ni2 F2 2.059(4) . ?
Ni2 O7 2.069(6) . ?
Ni2 O6 2.080(5) . ?
S1 O1 1.453(5) . ?
S1 O5 1.467(5) 8_665 ?
S1 O8 1.472(5) . ?
S1 O4 1.475(5) . ?
S2 O3 1.466(7) 3_546 ?
S2 O2 1.473(7) . ?
S2 O6 1.478(5) 6_557 ?
S2 O6 1.478(5) . ?
F1 Ni2 2.057(4) 3_656 ?
F1 Ni2 2.057(4) 8_665 ?
F2 Ni2 2.058(4) 6_557 ?
O3 S2 1.466(7) 3_556 ?
O5 S1 1.467(5) 8_655 ?
O7 H8 0.82(8) . ?
O7 H9 0.77(8) . ?
N1 C1 1.468(10) . ?
N1 C2 1.469(14) 4_546 ?
N1 C3 1.506(14) . ?
N1 H1 0.91 . ?
C1 C1 1.528(14) 4_546 ?
C1 H2 0.97 . ?
C1 H3 0.97 . ?
C2 N1 1.469(14) 4_546 ?
C2 C3 1.523(12) . ?
C2 H4 0.97 . ?
C2 H5 0.97 . ?
C3 H6 0.97 . ?
C3 H7 0.97 . ?
